data_7701729
loop_
_publ_author_name
'Titov, Aleksei A.'
'Filippov, Oleg A.'
'Smol'yakov, Alexander F.'
'Averin, Aleksey A.'
'Shubina, Elena S.'

_publ_section_title
;
 Synthesis, structures and luminescence of multinuclear silver(i)
 pyrazolate adducts with 1,10-phenanthroline derivatives.
;
_journal_issue 23
_journal_name_full 'Dalton transactions (Cambridge, England : 2003)'
_journal_page_first 8410
_journal_page_last 8417
_journal_paper_doi 10.1039/c9dt01355e
_journal_volume 48
_journal_year 2019
_chemical_formula_moiety 'C48 H28 Ag4 F24 N12'
_chemical_formula_sum 'C48 H28 Ag4 F24 N12'
_chemical_formula_weight 1660.30
_space_group_crystal_system triclinic
_space_group_IT_number 2
_space_group_name_Hall '-P 1'
_space_group_name_H-M_alt 'P -1'
_atom_sites_solution_hydrogens geom
_atom_sites_solution_primary dual
_audit_creation_date 2019-03-29
_audit_creation_method
;
Olex2 1.2
(compiled 2018.05.29 svn.r3508 for OlexSys, GUI svn.r5506)
;
_audit_update_record
;
2019-03-29 deposited with the CCDC.	2019-05-07 downloaded from the CCDC.
;
_cell_angle_alpha 65.492(3)
_cell_angle_beta 85.582(3)
_cell_angle_gamma 70.097(3)
_cell_formula_units_Z 1
_cell_length_a 10.762(2)
_cell_length_b 11.734(2)
_cell_length_c 12.469(2)
_cell_measurement_reflns_used 9085
_cell_measurement_temperature 120
_cell_measurement_theta_max 29.09
_cell_measurement_theta_min 2.48
_cell_volume 1343.4(4)
_computing_cell_refinement 'SAINT v8.34A (Bruker, 2013)'
_computing_data_reduction 'SAINT v8.34A (Bruker, 2013)'
_computing_molecular_graphics 'Olex2 (Dolomanov et al., 2009)'
_computing_publication_material 'Olex2 (Dolomanov et al., 2009)'
_computing_structure_refinement 'XL (Sheldrick, 2008)'
_computing_structure_solution 'ShelXT (Sheldrick, 2015)'
_diffrn_ambient_temperature 120
_diffrn_detector_area_resol_mean 8
_diffrn_measured_fraction_theta_full 1.000
_diffrn_measured_fraction_theta_max 0.994
_diffrn_measurement_device_type 'Bruker SMART APEX CCD area detector'
_diffrn_measurement_method '\w and \f scans'
_diffrn_radiation_monochromator graphite
_diffrn_radiation_type MoK\a
_diffrn_radiation_wavelength 0.71073
_diffrn_reflns_av_R_equivalents 0.0345
_diffrn_reflns_av_unetI/netI 0.0375
_diffrn_reflns_Laue_measured_fraction_full 1.000
_diffrn_reflns_Laue_measured_fraction_max 0.994
_diffrn_reflns_limit_h_max 14
_diffrn_reflns_limit_h_min -14
_diffrn_reflns_limit_k_max 15
_diffrn_reflns_limit_k_min -16
_diffrn_reflns_limit_l_max 17
_diffrn_reflns_limit_l_min -17
_diffrn_reflns_number 20802
_diffrn_reflns_point_group_measured_fraction_full 1.000
_diffrn_reflns_point_group_measured_fraction_max 0.994
_diffrn_reflns_theta_full 25.242
_diffrn_reflns_theta_max 29.152
_diffrn_reflns_theta_min 1.800
_diffrn_source 'sealed tube'
_diffrn_standards_number 0
_exptl_absorpt_coefficient_mu 1.569
_exptl_absorpt_correction_T_max 0.7458
_exptl_absorpt_correction_T_min 0.6065
_exptl_absorpt_correction_type multi-scan
_exptl_absorpt_process_details
'SADABS-2008/1 (Bruker,2008) was used for absorption correction. wR2(int) was 0.1131 before and 0.0461 after correction. The Ratio of minimum to maximum transmission is 0.8132. The \l/2 correction factor is 0.0015.'
_exptl_crystal_colour colourless
_exptl_crystal_colour_primary colourless
_exptl_crystal_density_diffrn 2.052
_exptl_crystal_description prism
_exptl_crystal_F_000 804
_exptl_crystal_size_max 0.3
_exptl_crystal_size_mid 0.14
_exptl_crystal_size_min 0.1
_refine_diff_density_max 1.018
_refine_diff_density_min -0.762
_refine_diff_density_rms 0.094
_refine_ls_extinction_method none
_refine_ls_goodness_of_fit_ref 1.028
_refine_ls_hydrogen_treatment constr
_refine_ls_matrix_type full
_refine_ls_number_parameters 399
_refine_ls_number_reflns 7207
_refine_ls_number_restraints 0
_refine_ls_restrained_S_all 1.028
_refine_ls_R_factor_all 0.0416
_refine_ls_R_factor_gt 0.0305
_refine_ls_shift/su_max 0.003
_refine_ls_shift/su_mean 0.000
_refine_ls_structure_factor_coef Fsqd
_refine_ls_weighting_details 'w=1/[\s^2^(Fo^2^)+(0.0335P)^2^+0.7867P] where P=(Fo^2^+2Fc^2^)/3'
_refine_ls_weighting_scheme calc
_refine_ls_wR_factor_gt 0.0706
_refine_ls_wR_factor_ref 0.0767
_reflns_Friedel_coverage 0.000
_reflns_number_gt 5890
_reflns_number_total 7207
_reflns_threshold_expression 'I > 2\s(I)'
_cod_data_source_file c9dt01355e2.cif
_cod_data_source_block a
_cod_database_code 7701729
_shelxl_version_number 2014/6
_shelx_space_group_comment
;
The symmetry employed for this shelxl refinement is uniquely defined
by the following loop, which should always be used as a source of
symmetry information in preference to the above space-group names.
They are only intended as comments.
;
_shelx_estimated_absorpt_t_max 0.859
_shelx_estimated_absorpt_t_min 0.650
_olex2_refinement_description
;
1. Fixed Uiso
 At 1.2 times of:
  All C(H) groups
 At 1.5 times of:
  All C(H,H,H) groups
2.a Aromatic/amide H refined with riding coordinates:
 C2(H2), C14(H14), C15(H15), C9(H9), C5(H5), C8(H8), C11(H11), C12(H12)
2.b Idealised Me refined as rotating group:
 C24(H24A,H24B,H24C), C23(H23A,H23B,H23C)
;
_olex2_submission_special_instructions 'No special instructions were received'

loop_
_space_group_symop_operation_xyz
'x, y, z'
'-x, -y, -z'

loop_
_atom_site_label
_atom_site_type_symbol
_atom_site_fract_x
_atom_site_fract_y
_atom_site_fract_z
_atom_site_U_iso_or_equiv
_atom_site_adp_type
_atom_site_occupancy
_atom_site_site_symmetry_order
_atom_site_calc_flag
_atom_site_refinement_flags_posn
Ag2 Ag 0.37031(2) 0.51704(2) 0.60020(2) 0.02668(6) Uani 1 1 d .
Ag1 Ag 0.34844(2) 0.23698(2) 0.63554(2) 0.02830(6) Uani 1 1 d .
F7 F 0.02230(16) 0.74196(16) 0.43619(16) 0.0371(4) Uani 1 1 d .
F8 F 0.14769(16) 0.80408(18) 0.51084(15) 0.0381(4) Uani 1 1 d .
F9 F 0.04065(16) 0.93504(16) 0.34022(15) 0.0363(4) Uani 1 1 d .
F10 F 0.49148(18) 0.77014(18) 0.07042(15) 0.0419(4) Uani 1 1 d .
F12 F 0.50802(17) 0.56407(17) 0.13882(14) 0.0374(4) Uani 1 1 d .
F2 F 0.27315(18) 0.03690(17) 0.92269(17) 0.0451(4) Uani 1 1 d .
F11 F 0.33263(19) 0.7173(2) 0.03193(15) 0.0506(5) Uani 1 1 d .
F1 F 0.0956(2) 0.1252(2) 0.81051(17) 0.0504(5) Uani 1 1 d .
F6 F 0.2329(2) 0.65496(19) 0.77069(19) 0.0570(6) Uani 1 1 d .
F3 F 0.0874(2) 0.1131(2) 0.98794(17) 0.0565(6) Uani 1 1 d .
N6 N 0.5411(2) 0.0929(2) 0.61340(18) 0.0232(4) Uani 1 1 d .
N1 N 0.2363(2) 0.3155(2) 0.75334(18) 0.0247(4) Uani 1 1 d .
N5 N 0.3538(2) 0.2900(2) 0.43491(18) 0.0231(4) Uani 1 1 d .
N4 N 0.4172(2) 0.6175(2) 0.33356(18) 0.0264(4) Uani 1 1 d .
N3 N 0.3327(2) 0.6518(2) 0.41154(18) 0.0258(4) Uani 1 1 d .
N2 N 0.2360(2) 0.4376(2) 0.73737(18) 0.0249(4) Uani 1 1 d .
F4 F 0.1668(3) 0.5786(2) 0.94211(18) 0.0771(8) Uani 1 1 d .
F5 F 0.0306(2) 0.6797(2) 0.7927(3) 0.0933(10) Uani 1 1 d .
C2 C 0.1287(3) 0.3625(3) 0.9003(2) 0.0275(5) Uani 1 1 d .
H2 H 0.0808 0.3566 0.9685 0.033 Uiso 1 1 calc R
C1 C 0.1724(2) 0.2706(3) 0.8507(2) 0.0253(5) Uani 1 1 d .
C18 C 0.4679(2) 0.2156(2) 0.4059(2) 0.0230(5) Uani 1 1 d .
C17 C 0.5660(2) 0.1117(2) 0.4993(2) 0.0231(5) Uani 1 1 d .
C3 C 0.1726(2) 0.4649(3) 0.8256(2) 0.0247(5) Uani 1 1 d .
C7 C 0.2611(3) 0.3841(3) 0.3503(2) 0.0259(5) Uani 1 1 d .
C16 C 0.6295(3) -0.0028(3) 0.7012(2) 0.0265(5) Uani 1 1 d .
C4 C 0.2242(2) 0.7510(3) 0.3487(2) 0.0250(5) Uani 1 1 d .
C14 C 0.7751(3) -0.0681(3) 0.5649(3) 0.0321(6) Uani 1 1 d .
H14 H 0.8552 -0.1238 0.5495 0.039 Uiso 1 1 calc R
C15 C 0.7493(3) -0.0849(3) 0.6785(3) 0.0318(6) Uani 1 1 d .
H15 H 0.8118 -0.1517 0.7421 0.038 Uiso 1 1 calc R
C9 C 0.3922(3) 0.3369(3) 0.1988(2) 0.0332(6) Uani 1 1 d .
H9 H 0.4043 0.3544 0.1179 0.040 Uiso 1 1 calc R
C10 C 0.4925(3) 0.2352(3) 0.2871(2) 0.0275(5) Uani 1 1 d .
C13 C 0.6829(3) 0.0319(3) 0.4707(2) 0.0272(5) Uani 1 1 d .
C21 C 0.1101(3) 0.8081(3) 0.4082(2) 0.0275(5) Uani 1 1 d .
C6 C 0.3564(3) 0.6963(3) 0.2247(2) 0.0259(5) Uani 1 1 d .
C22 C 0.4224(3) 0.6869(3) 0.1173(2) 0.0321(6) Uani 1 1 d .
C5 C 0.2326(3) 0.7843(3) 0.2283(2) 0.0290(5) Uani 1 1 d .
H5 H 0.1698 0.8504 0.1647 0.035 Uiso 1 1 calc R
C8 C 0.2785(3) 0.4096(3) 0.2295(2) 0.0333(6) Uani 1 1 d .
H8 H 0.2112 0.4769 0.1703 0.040 Uiso 1 1 calc R
C24 C 0.5982(3) -0.0229(3) 0.8251(2) 0.0325(6) Uani 1 1 d .
H24A H 0.6314 0.0326 0.8480 0.049 Uiso 1 1 calc GR
H24B H 0.6406 -0.1168 0.8784 0.049 Uiso 1 1 calc GR
H24C H 0.5020 0.0023 0.8304 0.049 Uiso 1 1 calc GR
C19 C 0.1566(3) 0.1381(3) 0.8921(2) 0.0317(6) Uani 1 1 d .
C11 C 0.6123(3) 0.1527(3) 0.2617(2) 0.0326(6) Uani 1 1 d .
H11 H 0.6289 0.1675 0.1819 0.039 Uiso 1 1 calc R
C23 C 0.1363(3) 0.4619(3) 0.3847(2) 0.0318(6) Uani 1 1 d .
H23A H 0.0642 0.4320 0.3770 0.048 Uiso 1 1 calc GR
H23B H 0.1143 0.5567 0.3328 0.048 Uiso 1 1 calc GR
H23C H 0.1485 0.4480 0.4668 0.048 Uiso 1 1 calc GR
C12 C 0.7020(3) 0.0542(3) 0.3490(3) 0.0321(6) Uani 1 1 d .
H12 H 0.7793 -0.0014 0.3301 0.038 Uiso 1 1 calc R
C20 C 0.1517(3) 0.5942(3) 0.8321(2) 0.0322(6) Uani 1 1 d .

loop_
_atom_site_aniso_label
_atom_site_aniso_U_11
_atom_site_aniso_U_22
_atom_site_aniso_U_33
_atom_site_aniso_U_23
_atom_site_aniso_U_13
_atom_site_aniso_U_12
Ag2 0.02664(11) 0.02894(11) 0.01889(10) -0.00717(8) 0.00603(7) -0.00726(8)
Ag1 0.03131(11) 0.03194(12) 0.02518(10) -0.01617(9) 0.01036(8) -0.01120(9)
F7 0.0292(8) 0.0386(9) 0.0511(10) -0.0225(8) 0.0185(7) -0.0189(7)
F8 0.0340(9) 0.0455(10) 0.0359(9) -0.0224(8) 0.0043(7) -0.0085(8)
F9 0.0263(8) 0.0296(8) 0.0455(10) -0.0117(8) -0.0008(7) -0.0049(7)
F10 0.0492(10) 0.0440(10) 0.0344(9) -0.0129(8) 0.0219(8) -0.0264(9)
F12 0.0435(10) 0.0383(9) 0.0305(8) -0.0156(7) 0.0108(7) -0.0140(8)
F2 0.0415(10) 0.0306(9) 0.0564(11) -0.0133(8) -0.0029(9) -0.0089(8)
F11 0.0423(10) 0.0815(14) 0.0225(8) -0.0171(9) -0.0009(7) -0.0195(10)
F1 0.0584(12) 0.0559(12) 0.0463(11) -0.0177(9) -0.0092(9) -0.0322(10)
F6 0.0765(15) 0.0456(11) 0.0684(13) -0.0352(10) 0.0399(12) -0.0365(11)
F3 0.0772(15) 0.0492(11) 0.0491(11) -0.0193(10) 0.0372(11) -0.0368(11)
N6 0.0233(10) 0.0268(11) 0.0235(10) -0.0126(9) 0.0029(8) -0.0109(9)
N1 0.0243(10) 0.0278(11) 0.0200(10) -0.0098(9) 0.0029(8) -0.0068(9)
N5 0.0267(11) 0.0231(10) 0.0218(10) -0.0109(9) 0.0042(8) -0.0100(9)
N4 0.0237(11) 0.0317(12) 0.0179(10) -0.0052(9) 0.0066(8) -0.0100(9)
N3 0.0230(10) 0.0287(11) 0.0211(10) -0.0066(9) 0.0057(8) -0.0089(9)
N2 0.0243(10) 0.0287(11) 0.0200(10) -0.0096(9) 0.0051(8) -0.0084(9)
F4 0.157(3) 0.0556(13) 0.0349(11) -0.0282(10) 0.0157(13) -0.0458(15)
F5 0.0419(12) 0.0566(15) 0.185(3) -0.0724(18) -0.0231(16) 0.0140(11)
C2 0.0244(12) 0.0343(14) 0.0222(12) -0.0123(11) 0.0062(10) -0.0084(11)
C1 0.0235(12) 0.0322(14) 0.0187(11) -0.0091(10) 0.0014(9) -0.0097(11)
C18 0.0261(12) 0.0251(12) 0.0242(12) -0.0132(10) 0.0052(10) -0.0129(10)
C17 0.0239(12) 0.0273(12) 0.0265(12) -0.0162(10) 0.0070(10) -0.0135(10)
C3 0.0204(11) 0.0299(13) 0.0200(11) -0.0101(10) 0.0023(9) -0.0047(10)
C7 0.0327(14) 0.0228(12) 0.0229(12) -0.0079(10) 0.0018(10) -0.0122(11)
C16 0.0256(13) 0.0283(13) 0.0291(13) -0.0126(11) 0.0011(10) -0.0122(11)
C4 0.0217(12) 0.0267(13) 0.0239(12) -0.0063(10) 0.0033(10) -0.0108(10)
C14 0.0217(12) 0.0326(14) 0.0479(17) -0.0226(13) 0.0067(12) -0.0096(11)
C15 0.0249(13) 0.0323(14) 0.0379(15) -0.0144(12) -0.0016(11) -0.0089(11)
C9 0.0457(17) 0.0365(15) 0.0208(12) -0.0114(11) 0.0076(12) -0.0196(13)
C10 0.0339(14) 0.0328(14) 0.0243(12) -0.0139(11) 0.0104(10) -0.0205(12)
C13 0.0255(13) 0.0341(14) 0.0328(13) -0.0203(12) 0.0089(10) -0.0162(11)
C21 0.0229(12) 0.0269(13) 0.0296(13) -0.0079(11) 0.0016(10) -0.0096(11)
C6 0.0249(12) 0.0297(13) 0.0199(11) -0.0063(10) 0.0036(10) -0.0110(11)
C22 0.0316(14) 0.0388(16) 0.0213(12) -0.0065(11) 0.0043(11) -0.0144(12)
C5 0.0257(13) 0.0301(14) 0.0251(12) -0.0044(11) 0.0009(10) -0.0109(11)
C8 0.0422(16) 0.0298(14) 0.0231(13) -0.0056(11) -0.0009(11) -0.0126(12)
C24 0.0349(15) 0.0362(15) 0.0239(13) -0.0108(12) -0.0038(11) -0.0098(12)
C19 0.0332(15) 0.0394(16) 0.0262(13) -0.0140(12) 0.0073(11) -0.0173(13)
C11 0.0376(15) 0.0442(17) 0.0302(14) -0.0233(13) 0.0166(12) -0.0238(13)
C23 0.0336(15) 0.0271(13) 0.0303(14) -0.0097(11) 0.0005(11) -0.0072(11)
C12 0.0290(14) 0.0367(15) 0.0374(15) -0.0231(13) 0.0189(12) -0.0130(12)
C20 0.0315(14) 0.0340(15) 0.0296(14) -0.0163(12) 0.0073(11) -0.0066(12)

loop_
_atom_type_symbol
_atom_type_description
_atom_type_scat_dispersion_real
_atom_type_scat_dispersion_imag
_atom_type_scat_source
C C 0.0033 0.0016 'International Tables Vol C Tables 4.2.6.8 and 6.1.1.4'
H H 0.0000 0.0000 'International Tables Vol C Tables 4.2.6.8 and 6.1.1.4'
Ag Ag -0.8971 1.1015 'International Tables Vol C Tables 4.2.6.8 and 6.1.1.4'
F F 0.0171 0.0103 'International Tables Vol C Tables 4.2.6.8 and 6.1.1.4'
N N 0.0061 0.0033 'International Tables Vol C Tables 4.2.6.8 and 6.1.1.4'

loop_
_geom_angle_atom_site_label_1
_geom_angle_atom_site_label_2
_geom_angle_atom_site_label_3
_geom_angle
_geom_angle_site_symmetry_1
_geom_angle_site_symmetry_3
N4 Ag2 Ag1 80.30(6) 2_666 .
N3 Ag2 Ag1 108.87(6) . .
N3 Ag2 N4 117.13(7) . 2_666
N3 Ag2 N2 132.07(8) . .
N2 Ag2 Ag1 63.28(5) . .
N2 Ag2 N4 108.18(7) . 2_666
N6 Ag1 Ag2 113.45(5) . .
N6 Ag1 N5 74.00(7) . .
N1 Ag1 Ag2 66.66(6) . .
N1 Ag1 N6 145.63(8) . .
N1 Ag1 N5 139.31(8) . .
N5 Ag1 Ag2 92.28(5) . .
C17 N6 Ag1 115.13(16) . .
C16 N6 Ag1 125.24(17) . .
C16 N6 C17 119.6(2) . .
N2 N1 Ag1 115.62(15) . .
C1 N1 Ag1 136.40(18) . .
C1 N1 N2 107.6(2) . .
C18 N5 Ag1 113.31(16) . .
C7 N5 Ag1 126.79(17) . .
C7 N5 C18 119.9(2) . .
N3 N4 Ag2 118.76(15) . 2_666
C6 N4 Ag2 132.99(17) . 2_666
C6 N4 N3 106.9(2) . .
N4 N3 Ag2 118.82(16) . .
C4 N3 Ag2 131.66(16) . .
C4 N3 N4 107.6(2) . .
N1 N2 Ag2 114.23(14) . .
C3 N2 Ag2 136.99(18) . .
C3 N2 N1 107.3(2) . .
C1 C2 H2 128.6 . .
C3 C2 H2 128.6 . .
C3 C2 C1 102.8(2) . .
N1 C1 C2 111.0(2) . .
N1 C1 C19 120.6(2) . .
C2 C1 C19 128.4(2) . .
N5 C18 C17 119.0(2) . .
N5 C18 C10 122.2(2) . .
C10 C18 C17 118.8(2) . .
N6 C17 C18 118.4(2) . .
N6 C17 C13 122.0(2) . .
C13 C17 C18 119.6(2) . .
N2 C3 C2 111.3(2) . .
N2 C3 C20 120.9(2) . .
C2 C3 C20 127.7(2) . .
N5 C7 C8 121.2(2) . .
N5 C7 C23 118.8(2) . .
C8 C7 C23 120.0(2) . .
N6 C16 C15 121.3(2) . .
N6 C16 C24 118.4(2) . .
C15 C16 C24 120.4(2) . .
N3 C4 C21 121.0(2) . .
N3 C4 C5 111.6(2) . .
C5 C4 C21 127.3(2) . .
C15 C14 H14 120.0 . .
C15 C14 C13 120.0(2) . .
C13 C14 H14 120.0 . .
C16 C15 H15 120.1 . .
C14 C15 C16 119.8(3) . .
C14 C15 H15 120.1 . .
C10 C9 H9 119.8 . .
C8 C9 H9 119.8 . .
C8 C9 C10 120.4(2) . .
C18 C10 C11 120.0(3) . .
C9 C10 C18 116.6(2) . .
C9 C10 C11 123.4(2) . .
C17 C13 C12 119.4(2) . .
C14 C13 C17 117.3(2) . .
C14 C13 C12 123.2(2) . .
F7 C21 C4 112.7(2) . .
F8 C21 F7 105.6(2) . .
F8 C21 C4 112.7(2) . .
F9 C21 F7 105.9(2) . .
F9 C21 F8 107.2(2) . .
F9 C21 C4 112.3(2) . .
N4 C6 C22 121.2(2) . .
N4 C6 C5 111.6(2) . .
C5 C6 C22 127.2(2) . .
F10 C22 F12 106.2(2) . .
F10 C22 C6 113.1(2) . .
F12 C22 C6 112.8(2) . .
F11 C22 F10 106.5(2) . .
F11 C22 F12 106.8(2) . .
F11 C22 C6 110.9(2) . .
C4 C5 C6 102.3(2) . .
C4 C5 H5 128.9 . .
C6 C5 H5 128.9 . .
C7 C8 H8 120.1 . .
C9 C8 C7 119.7(3) . .
C9 C8 H8 120.1 . .
C16 C24 H24A 109.5 . .
C16 C24 H24B 109.5 . .
C16 C24 H24C 109.5 . .
H24A C24 H24B 109.5 . .
H24A C24 H24C 109.5 . .
H24B C24 H24C 109.5 . .
F2 C19 C1 112.9(2) . .
F1 C19 F2 105.1(2) . .
F1 C19 F3 107.3(2) . .
F1 C19 C1 113.4(2) . .
F3 C19 F2 106.0(2) . .
F3 C19 C1 111.6(2) . .
C10 C11 H11 119.5 . .
C12 C11 C10 121.0(2) . .
C12 C11 H11 119.5 . .
C7 C23 H23A 109.5 . .
C7 C23 H23B 109.5 . .
C7 C23 H23C 109.5 . .
H23A C23 H23B 109.5 . .
H23A C23 H23C 109.5 . .
H23B C23 H23C 109.5 . .
C13 C12 H12 119.4 . .
C11 C12 C13 121.2(2) . .
C11 C12 H12 119.4 . .
F6 C20 F4 107.0(3) . .
F6 C20 F5 106.2(3) . .
F6 C20 C3 113.4(2) . .
F4 C20 C3 111.7(2) . .
F5 C20 F4 105.6(3) . .
F5 C20 C3 112.3(2) . .

loop_
_geom_bond_atom_site_label_1
_geom_bond_atom_site_label_2
_geom_bond_distance
_geom_bond_site_symmetry_2
Ag2 Ag1 3.2185(7) .
Ag2 N4 2.270(2) 2_666
Ag2 N3 2.196(2) .
Ag2 N2 2.257(2) .
Ag1 N6 2.269(2) .
Ag1 N1 2.135(2) .
Ag1 N5 2.315(2) .
F7 C21 1.357(3) .
F8 C21 1.350(3) .
F9 C21 1.337(3) .
F10 C22 1.343(3) .
F12 C22 1.346(3) .
F2 C19 1.346(3) .
F11 C22 1.343(3) .
F1 C19 1.337(3) .
F6 C20 1.314(3) .
F3 C19 1.338(3) .
N6 C17 1.366(3) .
N6 C16 1.333(3) .
N1 N2 1.361(3) .
N1 C1 1.346(3) .
N5 C18 1.365(3) .
N5 C7 1.332(3) .
N4 Ag2 2.270(2) 2_666
N4 N3 1.369(3) .
N4 C6 1.345(3) .
N3 C4 1.339(3) .
N2 C3 1.344(3) .
F4 C20 1.321(3) .
F5 C20 1.321(4) .
C2 H2 0.9500 .
C2 C1 1.389(4) .
C2 C3 1.387(4) .
C1 C19 1.488(4) .
C18 C17 1.446(4) .
C18 C10 1.420(3) .
C17 C13 1.412(3) .
C3 C20 1.493(4) .
C7 C8 1.420(4) .
C7 C23 1.490(4) .
C16 C15 1.412(4) .
C16 C24 1.494(4) .
C4 C21 1.490(4) .
C4 C5 1.389(4) .
C14 H14 0.9500 .
C14 C15 1.367(4) .
C14 C13 1.409(4) .
C15 H15 0.9500 .
C9 H9 0.9500 .
C9 C10 1.421(4) .
C9 C8 1.363(4) .
C10 C11 1.429(4) .
C13 C12 1.439(4) .
C6 C22 1.494(4) .
C6 C5 1.391(4) .
C5 H5 0.9500 .
C8 H8 0.9500 .
C24 H24A 0.9800 .
C24 H24B 0.9800 .
C24 H24C 0.9800 .
C11 H11 0.9500 .
C11 C12 1.346(4) .
C23 H23A 0.9800 .
C23 H23B 0.9800 .
C23 H23C 0.9800 .
C12 H12 0.9500 .
